data_4062013
_journal_name_full Organometallics
_journal_year 2003
_chemical_formula_sum 'C36 H38 N3 O2.5'
_chemical_formula_weight 552.69
_space_group_IT_number 14
_symmetry_cell_setting monoclinic
_symmetry_space_group_name_Hall '-P 2ybc'
_symmetry_space_group_name_H-M 'P 1 21/c 1'
_cell_angle_alpha 90.00
_cell_angle_beta 94.002(3)
_cell_angle_gamma 90.00
_cell_formula_units_Z 8
_cell_length_a 10.9302(11)
_cell_length_b 25.491(2)
_cell_length_c 21.9214(18)
_cell_measurement_temperature 133(2)
_cell_volume 6092.8(10)
_diffrn_ambient_temperature 133(2)
_exptl_crystal_density_diffrn 1.205
_cod_depositor_comments
;
The following automatic conversions were performed:
'_geom_bond_publ_flag' value 'Y' changed to 'y' according to
'/home/saulius/struct/CIF-dictionaries/cif_core.dic' dictionary named
'cif_core.dic' version 2.4.1 from 2010-06-29 (86 times).

Automatic conversion script
Id: cif_fix_enum 1527 2010-12-29 10:47:43Z saulius 
;
_cod_original_sg_symbol_H-M 'P 21/c'
_cod_database_code 4062013

loop_
_symmetry_equiv_pos_as_xyz
'x, y, z'
'-x, y+1/2, -z+1/2'
'-x, -y, -z'
'x, -y-1/2, z-1/2'

loop_
_atom_site_label
_atom_site_type_symbol
_atom_site_fract_x
_atom_site_fract_y
_atom_site_fract_z
_atom_site_U_iso_or_equiv
_atom_site_adp_type
_atom_site_occupancy
_atom_site_symmetry_multiplicity
_atom_site_calc_flag
_atom_site_refinement_flags
_atom_site_disorder_assembly
_atom_site_disorder_group
C1 C 0.2098(2) 0.56921(8) 0.66744(10) 0.0321(5) Uani 1 1 d DU . .
C2 C 0.31166(19) 0.58406(8) 0.71051(10) 0.0327(5) Uani 1 1 d DU . .
C3 C 0.3296(2) 0.57234(9) 0.77238(10) 0.0421(6) Uani 1 1 d DU . .
H3 H 0.2704 0.5527 0.7924 0.051 Uiso 1 1 calc R . .
C4 C 0.4347(2) 0.58973(10) 0.80386(11) 0.0454(6) Uani 1 1 d DU . .
H4 H 0.4481 0.5829 0.8464 0.054 Uiso 1 1 calc R . .
C5 C 0.5220(2) 0.61752(9) 0.77334(11) 0.0424(6) Uani 1 1 d DU . .
H5 H 0.5950 0.6287 0.7956 0.051 Uiso 1 1 calc R . .
C6 C 0.5056(2) 0.62926(8) 0.71193(10) 0.0350(5) Uani 1 1 d DU . .
H6 H 0.5665 0.6480 0.6920 0.042 Uiso 1 1 calc R . .
C7 C 0.39767(19) 0.61306(8) 0.67967(9) 0.0303(5) Uani 1 1 d DU . .
C8 C 0.34836(18) 0.61966(8) 0.61628(9) 0.0285(5) Uani 1 1 d DU . .
C11 C 0.15671(19) 0.58111(8) 0.55770(10) 0.0324(5) Uani 1 1 d DU . .
C12 C 0.0487(2) 0.60979(9) 0.54668(11) 0.0424(6) Uani 1 1 d DU . .
C13 C -0.0239(2) 0.59853(12) 0.49362(13) 0.0587(8) Uani 1 1 d DU . .
H13 H -0.0984 0.6171 0.4850 0.070 Uiso 1 1 calc R . .
C14 C 0.0113(3) 0.56056(13) 0.45339(13) 0.0653(9) Uani 1 1 d DU . .
H14 H -0.0388 0.5534 0.4172 0.078 Uiso 1 1 calc R . .
C15 C 0.1182(3) 0.53310(11) 0.46533(11) 0.0540(7) Uani 1 1 d DU . .
H15 H 0.1413 0.5074 0.4370 0.065 Uiso 1 1 calc R . .
C16 C 0.1935(2) 0.54209(9) 0.51813(10) 0.0394(6) Uani 1 1 d DU . .
C17 C 0.0131(2) 0.65217(10) 0.58946(13) 0.0573(8) Uani 1 1 d DU . .
H17A H 0.0656 0.6829 0.5850 0.069 Uiso 1 1 calc R . .
H17B H 0.0231 0.6394 0.6317 0.069 Uiso 1 1 calc R . .
H17C H -0.0727 0.6620 0.5797 0.069 Uiso 1 1 calc R . .
C18 C 0.3076(2) 0.51059(10) 0.53278(12) 0.0519(7) Uani 1 1 d DU . .
H18A H 0.3786 0.5341 0.5366 0.062 Uiso 1 1 calc R . .
H18B H 0.3180 0.4852 0.4999 0.062 Uiso 1 1 calc R . .
H18C H 0.3006 0.4918 0.5714 0.062 Uiso 1 1 calc R . .
C20 C 0.39261(18) 0.64900(8) 0.57110(10) 0.0286(5) Uani 1 1 d DU . .
C21 C 0.3672(2) 0.68743(8) 0.46469(9) 0.0328(5) Uani 1 1 d DU . .
C22 C 0.3053(2) 0.73467(9) 0.45149(10) 0.0347(5) Uani 1 1 d DU . .
C23 C 0.3389(2) 0.76379(9) 0.40156(11) 0.0424(6) Uani 1 1 d DU . .
H23 H 0.3002 0.7965 0.3925 0.051 Uiso 1 1 calc R . .
C24 C 0.4274(2) 0.74577(10) 0.36540(11) 0.0448(6) Uani 1 1 d DU . .
H24 H 0.4511 0.7665 0.3322 0.054 Uiso 1 1 calc R . .
C25 C 0.4823(2) 0.69764(10) 0.37711(10) 0.0423(6) Uani 1 1 d DU . .
H25 H 0.5411 0.6850 0.3507 0.051 Uiso 1 1 calc R . .
C26 C 0.4529(2) 0.66721(9) 0.42693(10) 0.0367(6) Uani 1 1 d DU . .
C27 C 0.2010(2) 0.75208(10) 0.48830(11) 0.0471(6) Uani 1 1 d DU . .
H27A H 0.1743 0.7873 0.4752 0.056 Uiso 1 1 calc R . .
H27B H 0.2285 0.7528 0.5318 0.056 Uiso 1 1 calc R . .
H27C H 0.1323 0.7275 0.4818 0.056 Uiso 1 1 calc R . .
C28 C 0.5076(2) 0.61344(10) 0.43621(12) 0.0550(7) Uani 1 1 d DU . .
H28A H 0.5671 0.6071 0.4056 0.066 Uiso 1 1 calc R . .
H28B H 0.4425 0.5870 0.4319 0.066 Uiso 1 1 calc R . .
H28C H 0.5490 0.6111 0.4772 0.066 Uiso 1 1 calc R . .
C30 C 0.52196(19) 0.67068(8) 0.58068(9) 0.0278(5) Uani 1 1 d DU . .
C31 C 0.64921(19) 0.74822(8) 0.60854(10) 0.0318(5) Uani 1 1 d DU . .
C32 C 0.7313(2) 0.75260(8) 0.56252(10) 0.0347(5) Uani 1 1 d DU . .
C33 C 0.8415(2) 0.77920(9) 0.57591(11) 0.0417(6) Uani 1 1 d DU . .
H33 H 0.8983 0.7823 0.5452 0.050 Uiso 1 1 calc R . .
C34 C 0.8698(2) 0.80106(9) 0.63254(12) 0.0484(7) Uani 1 1 d DU . .
H34 H 0.9454 0.8189 0.6409 0.058 Uiso 1 1 calc R . .
C35 C 0.7878(2) 0.79676(9) 0.67684(12) 0.0454(6) Uani 1 1 d DU . .
H35 H 0.8075 0.8121 0.7158 0.055 Uiso 1 1 calc R . .
C36 C 0.6762(2) 0.77056(9) 0.66640(10) 0.0374(6) Uani 1 1 d DU . .
C37 C 0.7021(2) 0.73039(10) 0.49950(10) 0.0460(6) Uani 1 1 d DU . .
H37A H 0.7620 0.7433 0.4718 0.055 Uiso 1 1 calc R . .
H37B H 0.6196 0.7414 0.4844 0.055 Uiso 1 1 calc R . .
H37C H 0.7058 0.6920 0.5013 0.055 Uiso 1 1 calc R . .
C38 C 0.5883(2) 0.76853(10) 0.71596(11) 0.0518(7) Uani 1 1 d DU . .
H38A H 0.6327 0.7752 0.7556 0.062 Uiso 1 1 calc R . .
H38B H 0.5500 0.7338 0.7164 0.062 Uiso 1 1 calc R . .
H38C H 0.5248 0.7953 0.7083 0.062 Uiso 1 1 calc R . .
N1 N 0.23355(15) 0.59194(7) 0.61239(8) 0.0298(4) Uani 1 1 d DU . .
N2 N 0.32994(19) 0.65760(8) 0.51556(9) 0.0470(6) Uani 1 1 d DU . .
H02 H 0.2533(17) 0.6495(11) 0.5120(13) 0.077(10) Uiso 1 1 d D . .
N3 N 0.53275(17) 0.72213(7) 0.59618(8) 0.0301(4) Uani 1 1 d DU . .
H03 H 0.4661(17) 0.7393(9) 0.6018(10) 0.048(8) Uiso 1 1 d D . .
O1 O 0.12001(13) 0.54126(6) 0.67504(7) 0.0414(4) Uani 1 1 d DU . .
O2 O 0.60994(13) 0.64160(6) 0.57591(7) 0.0361(4) Uani 1 1 d DU . .
C1' C 0.1645(2) 0.58012(9) 0.91628(10) 0.0428(6) Uani 1 1 d DU . .
C2' C 0.2270(2) 0.52961(9) 0.91377(10) 0.0385(6) Uani 1 1 d DU . .
C3' C 0.3399(2) 0.51503(11) 0.94196(11) 0.0510(7) Uani 1 1 d DU . .
H3' H 0.3874 0.5390 0.9668 0.061 Uiso 1 1 calc R . .
C4' C 0.3805(2) 0.46476(11) 0.93269(12) 0.0534(7) Uani 1 1 d DU . .
H4' H 0.4574 0.4538 0.9513 0.064 Uiso 1 1 calc R . .
C5' C 0.3100(2) 0.42985(10) 0.89630(11) 0.0461(6) Uani 1 1 d DU . .
H5' H 0.3399 0.3953 0.8905 0.055 Uiso 1 1 calc R . .
C6' C 0.1974(2) 0.44408(9) 0.86834(10) 0.0354(5) Uani 1 1 d DU . .
H6' H 0.1499 0.4197 0.8440 0.042 Uiso 1 1 calc R . .
C7' C 0.15523(19) 0.49511(8) 0.87680(9) 0.0305(5) Uani 1 1 d DU . .
C8' C 0.04563(19) 0.52342(8) 0.85326(9) 0.0293(5) Uani 1 1 d DU . .
C11' C -0.0381(2) 0.61359(9) 0.87769(11) 0.0410(6) Uani 1 1 d DU . .
C12' C -0.0456(2) 0.65153(9) 0.83131(12) 0.0489(7) Uani 1 1 d DU . .
C13' C -0.1444(3) 0.68515(11) 0.82831(15) 0.0677(9) Uani 1 1 d DU . .
H13' H -0.1533 0.7103 0.7963 0.081 Uiso 1 1 calc R . .
C14' C -0.2300(3) 0.68266(12) 0.87104(16) 0.0729(10) Uani 1 1 d DU . .
H14' H -0.2975 0.7062 0.8683 0.087 Uiso 1 1 calc R . .
C15' C -0.2196(3) 0.64629(13) 0.91814(15) 0.0718(9) Uani 1 1 d DU . .
H15' H -0.2791 0.6457 0.9477 0.086 Uiso 1 1 calc R . .
C16' C -0.1221(3) 0.61037(11) 0.92253(12) 0.0536(7) Uani 1 1 d DU . .
C17' C 0.0501(3) 0.65406(11) 0.78511(13) 0.0656(8) Uani 1 1 d DU . .
H17D H 0.0288 0.6819 0.7555 0.079 Uiso 1 1 calc R . .
H17E H 0.0533 0.6204 0.7637 0.079 Uiso 1 1 calc R . .
H17F H 0.1303 0.6615 0.8061 0.079 Uiso 1 1 calc R . .
C18' C -0.1057(3) 0.57046(13) 0.97310(13) 0.0756(9) Uani 1 1 d DU . .
H18D H -0.0968 0.5355 0.9554 0.091 Uiso 1 1 calc R . .
H18E H -0.1775 0.5710 0.9975 0.091 Uiso 1 1 calc R . .
H18F H -0.0320 0.5790 0.9993 0.091 Uiso 1 1 calc R . .
C20' C -0.04348(18) 0.50798(8) 0.81083(9) 0.0271(5) Uani 1 1 d DU . .
C21' C -0.24487(19) 0.52038(8) 0.75287(11) 0.0344(5) Uani 1 1 d DU . .
C22' C -0.2707(2) 0.53517(9) 0.69172(11) 0.0374(6) Uani 1 1 d DU . .
C23' C -0.3790(2) 0.51737(9) 0.66182(12) 0.0459(6) Uani 1 1 d DU . .
H23' H -0.3977 0.5265 0.6202 0.055 Uiso 1 1 calc R . .
C24' C -0.4592(2) 0.48688(10) 0.69153(14) 0.0538(7) Uani 1 1 d DU . .
H24' H -0.5315 0.4741 0.6699 0.065 Uiso 1 1 calc R . .
C25' C -0.4358(2) 0.47458(10) 0.75262(14) 0.0520(7) Uani 1 1 d DU . .
H25' H -0.4935 0.4542 0.7728 0.062 Uiso 1 1 calc R . .
C26' C -0.3283(2) 0.49177(9) 0.78520(12) 0.0417(6) Uani 1 1 d DU . .
C27' C -0.1854(2) 0.57051(9) 0.66040(11) 0.0439(6) Uani 1 1 d DU . .
H27D H -0.1812 0.6046 0.6810 0.053 Uiso 1 1 calc R . .
H27E H -0.2158 0.5753 0.6176 0.053 Uiso 1 1 calc R . .
H27F H -0.1035 0.5548 0.6620 0.053 Uiso 1 1 calc R . .
C28' C -0.3084(2) 0.48355(10) 0.85306(12) 0.0550(7) Uani 1 1 d DU . .
H28D H -0.3828 0.4687 0.8687 0.066 Uiso 1 1 calc R . .
H28E H -0.2896 0.5172 0.8731 0.066 Uiso 1 1 calc R . .
H28F H -0.2397 0.4593 0.8616 0.066 Uiso 1 1 calc R . .
C30' C -0.03959(18) 0.45220(8) 0.78678(9) 0.0273(5) Uani 1 1 d DU . .
C31' C 0.01974(19) 0.40048(8) 0.69883(9) 0.0276(5) Uani 1 1 d DU . .
C32' C -0.0840(2) 0.37057(8) 0.68010(10) 0.0331(5) Uani 1 1 d DU . .
C33' C -0.0652(2) 0.32411(9) 0.64828(10) 0.0404(6) Uani 1 1 d DU . .
H33' H -0.1333 0.3023 0.6366 0.048 Uiso 1 1 calc R . .
C34' C 0.0501(2) 0.30924(9) 0.63343(10) 0.0436(6) Uani 1 1 d DU . .
H34' H 0.0604 0.2780 0.6107 0.052 Uiso 1 1 calc R . .
C35' C 0.1503(2) 0.33953(9) 0.65147(10) 0.0386(6) Uani 1 1 d DU . .
H35' H 0.2295 0.3290 0.6410 0.046 Uiso 1 1 calc R . .
C36' C 0.13742(19) 0.38545(8) 0.68481(9) 0.0312(5) Uani 1 1 d DU . .
C37' C -0.21157(19) 0.38839(9) 0.69088(11) 0.0434(6) Uani 1 1 d DU . .
H37D H -0.2236 0.3870 0.7347 0.052 Uiso 1 1 calc R . .
H37E H -0.2712 0.3654 0.6687 0.052 Uiso 1 1 calc R . .
H37F H -0.2232 0.4245 0.6762 0.052 Uiso 1 1 calc R . .
C38' C 0.24813(19) 0.41812(9) 0.70411(11) 0.0412(6) Uani 1 1 d DU . .
H38D H 0.2443 0.4514 0.6817 0.049 Uiso 1 1 calc R . .
H38E H 0.3227 0.3991 0.6951 0.049 Uiso 1 1 calc R . .
H38F H 0.2494 0.4251 0.7481 0.049 Uiso 1 1 calc R . .
N1' N 0.05767(17) 0.57524(7) 0.87882(8) 0.0345(4) Uani 1 1 d DU . .
N2' N -0.13419(16) 0.53897(7) 0.78364(9) 0.0337(5) Uani 1 1 d DU . .
H02' H -0.1292(19) 0.5712(7) 0.7942(10) 0.037(7) Uiso 1 1 d D . .
N3' N 0.00488(16) 0.44901(7) 0.73063(8) 0.0277(4) Uani 1 1 d DU . .
H03' H 0.0394(17) 0.4765(7) 0.7151(9) 0.027(6) Uiso 1 1 d D . .
O1' O 0.19446(17) 0.62011(7) 0.94500(8) 0.0637(5) Uani 1 1 d DU . .
O2' O -0.07132(13) 0.41417(6) 0.81610(6) 0.0351(4) Uani 1 1 d DU . .
C96 C 0.2328(5) 0.7413(3) 0.1844(3) 0.096(2) Uani 0.683(6) 1 d PDU A 1
H96A H 0.1670 0.7359 0.2119 0.116 Uiso 0.683(6) 1 calc PR A 1
H96B H 0.2070 0.7674 0.1534 0.116 Uiso 0.683(6) 1 calc PR A 1
H96C H 0.3066 0.7537 0.2080 0.116 Uiso 0.683(6) 1 calc PR A 1
C97 C 0.2600(6) 0.6905(3) 0.1538(3) 0.119(2) Uani 0.683(6) 1 d PDU A 1
H97A H 0.2862 0.6641 0.1852 0.143 Uiso 0.683(6) 1 calc PR A 1
H97B H 0.1848 0.6774 0.1310 0.143 Uiso 0.683(6) 1 calc PR A 1
O99 O 0.3510(3) 0.69726(14) 0.11433(17) 0.0594(11) Uani 0.683(6) 1 d PDU A 1
C98 C 0.3684(9) 0.6498(3) 0.0801(5) 0.084(3) Uani 0.683(6) 1 d PDU A 1
H98A H 0.2891 0.6385 0.0597 0.101 Uiso 0.683(6) 1 calc PR A 1
H98B H 0.3986 0.6215 0.1083 0.101 Uiso 0.683(6) 1 calc PR A 1
C99 C 0.4593(4) 0.65923(15) 0.0331(2) 0.0690(17) Uani 0.683(6) 1 d PDU A 1
H99A H 0.4709 0.6268 0.0102 0.083 Uiso 0.683(6) 1 calc PR A 1
H99B H 0.5378 0.6702 0.0535 0.083 Uiso 0.683(6) 1 calc PR A 1
H99C H 0.4285 0.6868 0.0050 0.083 Uiso 0.683(6) 1 calc PR A 1
C96' C 0.3931(18) 0.6503(8) 0.0698(9) 0.048(4) Uiso 0.317(6) 1 d PDU A 2
H96D H 0.3799 0.6147 0.0537 0.058 Uiso 0.317(6) 1 calc PR A 2
H96E H 0.4730 0.6522 0.0929 0.058 Uiso 0.317(6) 1 calc PR A 2
H96F H 0.3910 0.6753 0.0358 0.058 Uiso 0.317(6) 1 calc PR A 2
C97' C 0.2954(13) 0.6634(5) 0.1106(6) 0.092(4) Uiso 0.317(6) 1 d PDU A 2
H97C H 0.2145 0.6613 0.0874 0.111 Uiso 0.317(6) 1 calc PR A 2
H97D H 0.2962 0.6377 0.1444 0.111 Uiso 0.317(6) 1 calc PR A 2
O99' O 0.3130(7) 0.7158(3) 0.1356(3) 0.052(2) Uiso 0.317(6) 1 d PDU A 2
C98' C 0.246(3) 0.7164(9) 0.1933(10) 0.187(10) Uiso 0.317(6) 1 d PDU A 2
H98C H 0.1674 0.6977 0.1863 0.224 Uiso 0.317(6) 1 calc PR A 2
H98D H 0.2961 0.6979 0.2261 0.224 Uiso 0.317(6) 1 calc PR A 2
C99' C 0.225(2) 0.7670(9) 0.2113(11) 0.221(11) Uiso 0.317(6) 1 d PDU A 2
H99D H 0.1732 0.7666 0.2460 0.266 Uiso 0.317(6) 1 calc PR A 2
H99E H 0.1833 0.7863 0.1773 0.266 Uiso 0.317(6) 1 calc PR A 2
H99F H 0.3032 0.7841 0.2235 0.266 Uiso 0.317(6) 1 calc PR A 2

loop_
_atom_site_aniso_label
_atom_site_aniso_U_11
_atom_site_aniso_U_22
_atom_site_aniso_U_33
_atom_site_aniso_U_23
_atom_site_aniso_U_13
_atom_site_aniso_U_12
C1 0.0325(13) 0.0298(12) 0.0349(13) 0.0095(10) 0.0081(10) 0.0017(10)
C2 0.0337(12) 0.0331(13) 0.0316(12) 0.0053(10) 0.0054(10) 0.0048(10)
C3 0.0417(14) 0.0492(15) 0.0362(14) 0.0091(12) 0.0074(11) 0.0009(12)
C4 0.0511(16) 0.0542(16) 0.0308(13) 0.0104(12) 0.0023(12) 0.0025(13)
C5 0.0415(14) 0.0462(15) 0.0387(14) 0.0018(12) -0.0035(11) 0.0022(12)
C6 0.0363(13) 0.0340(13) 0.0349(13) 0.0015(11) 0.0043(11) -0.0005(10)
C7 0.0319(12) 0.0270(12) 0.0323(12) 0.0026(10) 0.0053(10) 0.0029(10)
C8 0.0290(12) 0.0262(12) 0.0305(12) 0.0008(10) 0.0042(9) -0.0002(9)
C11 0.0325(12) 0.0318(13) 0.0328(13) 0.0130(10) 0.0013(10) -0.0077(10)
C12 0.0328(13) 0.0422(15) 0.0522(16) 0.0224(12) 0.0020(12) -0.0050(11)
C13 0.0409(15) 0.070(2) 0.0629(19) 0.0395(16) -0.0137(14) -0.0126(14)
C14 0.068(2) 0.080(2) 0.0447(17) 0.0282(16) -0.0168(15) -0.0357(17)
C15 0.0737(19) 0.0504(17) 0.0374(15) 0.0071(13) 0.0007(14) -0.0259(15)
C16 0.0517(15) 0.0313(13) 0.0355(13) 0.0082(11) 0.0042(12) -0.0112(11)
C17 0.0443(15) 0.0484(17) 0.081(2) 0.0235(15) 0.0164(15) 0.0127(13)
C18 0.0689(18) 0.0365(15) 0.0517(16) -0.0021(13) 0.0155(14) 0.0030(13)
C20 0.0297(12) 0.0231(11) 0.0331(12) 0.0018(10) 0.0038(10) 0.0013(9)
C21 0.0359(13) 0.0336(13) 0.0280(12) 0.0054(10) -0.0039(10) -0.0154(10)
C22 0.0375(13) 0.0340(13) 0.0320(13) 0.0006(10) -0.0018(10) -0.0124(11)
C23 0.0487(15) 0.0374(14) 0.0405(14) 0.0114(11) -0.0024(12) -0.0082(12)
C24 0.0457(15) 0.0570(17) 0.0315(13) 0.0130(12) 0.0010(12) -0.0184(13)
C25 0.0364(14) 0.0593(17) 0.0312(13) -0.0027(12) 0.0022(11) -0.0106(12)
C26 0.0389(13) 0.0367(13) 0.0335(13) -0.0008(11) -0.0042(11) -0.0095(11)
C27 0.0490(15) 0.0464(15) 0.0460(15) -0.0028(12) 0.0055(12) -0.0087(12)
C28 0.0643(18) 0.0456(16) 0.0540(17) -0.0053(13) -0.0037(14) 0.0022(13)
C30 0.0346(13) 0.0246(12) 0.0246(12) 0.0045(9) 0.0056(10) 0.0002(10)
C31 0.0353(13) 0.0240(12) 0.0351(13) 0.0021(10) -0.0041(10) -0.0008(10)
C32 0.0395(13) 0.0257(12) 0.0383(13) 0.0034(10) -0.0014(11) -0.0041(10)
C33 0.0397(14) 0.0346(14) 0.0510(16) 0.0025(12) 0.0049(12) -0.0035(11)
C34 0.0394(14) 0.0374(15) 0.0665(18) -0.0079(13) -0.0095(13) -0.0033(12)
C35 0.0508(15) 0.0367(14) 0.0463(15) -0.0095(12) -0.0143(13) 0.0027(12)
C36 0.0477(14) 0.0287(12) 0.0350(13) -0.0007(10) -0.0034(11) 0.0026(11)
C37 0.0530(15) 0.0478(15) 0.0380(14) 0.0028(12) 0.0096(12) -0.0164(13)
C38 0.0691(18) 0.0492(16) 0.0367(14) -0.0121(12) 0.0005(13) -0.0018(14)
N1 0.0286(10) 0.0300(10) 0.0309(10) 0.0070(8) 0.0030(8) -0.0029(8)
N2 0.0364(13) 0.0616(15) 0.0418(12) 0.0250(11) -0.0049(10) -0.0182(11)
N3 0.0321(11) 0.0271(10) 0.0313(10) -0.0010(8) 0.0029(9) 0.0008(9)
O1 0.0341(9) 0.0457(10) 0.0449(10) 0.0177(8) 0.0061(7) -0.0060(8)
O2 0.0333(9) 0.0273(8) 0.0484(10) 0.0039(7) 0.0086(7) 0.0008(7)
C1' 0.0555(16) 0.0401(15) 0.0315(13) -0.0034(11) -0.0064(12) -0.0154(12)
C2' 0.0418(14) 0.0449(14) 0.0279(12) 0.0022(11) -0.0034(11) -0.0102(11)
C3' 0.0469(16) 0.0627(18) 0.0411(15) -0.0020(13) -0.0140(13) -0.0142(14)
C4' 0.0376(15) 0.073(2) 0.0473(16) 0.0019(15) -0.0133(12) 0.0001(14)
C5' 0.0431(15) 0.0566(17) 0.0377(14) 0.0000(12) -0.0031(12) 0.0074(13)
C6' 0.0344(13) 0.0433(14) 0.0280(12) -0.0001(11) -0.0023(10) -0.0020(11)
C7' 0.0326(12) 0.0359(13) 0.0229(11) 0.0006(10) 0.0020(10) -0.0074(10)
C8' 0.0344(12) 0.0268(12) 0.0269(12) -0.0009(9) 0.0040(10) -0.0045(10)
C11' 0.0559(15) 0.0297(13) 0.0364(14) -0.0112(11) -0.0038(12) -0.0011(11)
C12' 0.0675(18) 0.0263(13) 0.0502(16) -0.0072(12) -0.0146(14) -0.0034(13)
C13' 0.087(2) 0.0327(16) 0.080(2) -0.0147(15) -0.0253(18) 0.0066(16)
C14' 0.075(2) 0.0536(19) 0.085(2) -0.0361(18) -0.0291(19) 0.0248(17)
C15' 0.071(2) 0.079(2) 0.066(2) -0.0378(18) 0.0069(17) 0.0102(18)
C16' 0.0619(18) 0.0582(18) 0.0408(15) -0.0178(13) 0.0033(13) 0.0047(14)
C17' 0.079(2) 0.0574(19) 0.0587(19) 0.0186(15) -0.0051(16) -0.0213(16)
C18' 0.081(2) 0.099(3) 0.0487(18) 0.0006(17) 0.0229(16) -0.0005(19)
C20' 0.0286(12) 0.0269(11) 0.0261(11) 0.0015(9) 0.0049(9) -0.0030(9)
C21' 0.0254(12) 0.0276(12) 0.0497(15) -0.0085(11) -0.0003(11) 0.0001(10)
C22' 0.0300(13) 0.0343(13) 0.0466(15) -0.0085(11) -0.0051(11) 0.0091(10)
C23' 0.0347(14) 0.0463(16) 0.0551(16) -0.0144(13) -0.0080(12) 0.0079(12)
C24' 0.0311(14) 0.0526(17) 0.077(2) -0.0181(15) -0.0051(14) 0.0010(12)
C25' 0.0328(14) 0.0419(15) 0.082(2) -0.0078(14) 0.0122(14) -0.0067(12)
C26' 0.0335(13) 0.0344(14) 0.0578(16) -0.0042(12) 0.0068(12) 0.0017(11)
C27' 0.0406(14) 0.0444(15) 0.0457(15) 0.0034(12) -0.0046(12) 0.0026(12)
C28' 0.0529(17) 0.0484(17) 0.0661(18) 0.0051(14) 0.0213(14) -0.0059(13)
C30' 0.0224(11) 0.0301(12) 0.0288(12) -0.0018(10) -0.0011(9) -0.0027(9)
C31' 0.0351(12) 0.0229(11) 0.0243(11) 0.0004(9) -0.0007(10) 0.0015(9)
C32' 0.0381(13) 0.0285(12) 0.0318(13) 0.0005(10) -0.0039(10) -0.0024(10)
C33' 0.0501(15) 0.0292(13) 0.0404(14) -0.0046(11) -0.0075(12) -0.0048(11)
C34' 0.0604(17) 0.0308(13) 0.0381(14) -0.0080(11) -0.0083(12) 0.0118(12)
C35' 0.0435(14) 0.0386(14) 0.0334(13) -0.0014(11) -0.0010(11) 0.0130(11)
C36' 0.0340(12) 0.0332(13) 0.0256(12) 0.0019(10) -0.0020(10) 0.0047(10)
C37' 0.0337(13) 0.0426(15) 0.0526(15) -0.0080(12) -0.0051(11) -0.0090(11)
C38' 0.0326(13) 0.0480(15) 0.0434(14) -0.0044(12) 0.0051(11) 0.0010(11)
N1' 0.0452(11) 0.0266(10) 0.0312(10) -0.0034(8) -0.0010(9) -0.0041(9)
N2' 0.0331(11) 0.0237(11) 0.0430(12) -0.0038(9) -0.0056(9) -0.0003(9)
N3' 0.0316(10) 0.0243(10) 0.0273(10) 0.0002(8) 0.0034(8) -0.0049(8)
O1' 0.0828(14) 0.0462(11) 0.0586(12) -0.0151(9) -0.0212(10) -0.0163(10)
O2' 0.0406(9) 0.0303(9) 0.0347(9) 0.0033(7) 0.0050(7) -0.0074(7)
C96 0.057(3) 0.105(5) 0.134(5) 0.033(4) 0.054(3) 0.011(3)
C97 0.122(5) 0.113(5) 0.127(6) 0.041(4) 0.043(4) -0.045(4)
O99 0.055(2) 0.047(2) 0.075(2) 0.0175(18) -0.0094(17) -0.0201(16)
C98 0.090(6) 0.030(3) 0.128(7) 0.007(3) -0.016(4) -0.019(4)
C99 0.078(3) 0.033(2) 0.091(4) -0.011(2) -0.034(3) 0.007(2)

loop_
_geom_bond_atom_site_label_1
_geom_bond_atom_site_label_2
_geom_bond_distance
_geom_bond_site_symmetry_2
_geom_bond_publ_flag
C1 O1 1.234(2) . y
C1 N1 1.379(3) . y
C1 C2 1.458(3) . y
C2 C3 1.389(3) . y
C2 C7 1.406(3) . y
C3 C4 1.372(3) . y
C4 C5 1.396(3) . y
C5 C6 1.379(3) . y
C6 C7 1.395(3) . y
C7 C8 1.465(3) . y
C8 C20 1.357(3) . y
C8 N1 1.438(2) . y
C11 C12 1.395(3) . y
C11 C16 1.397(3) . y
C11 N1 1.442(3) . y
C12 C13 1.391(3) . y
C12 C17 1.500(3) . y
C13 C14 1.382(4) . y
C14 C15 1.371(4) . y
C15 C16 1.392(3) . y
C16 C18 1.499(3) . y
C20 N2 1.372(3) . y
C20 C30 1.519(3) . y
C21 C26 1.391(3) . y
C21 C22 1.402(3) . y
C21 N2 1.432(3) . y
C22 C23 1.393(3) . y
C22 C27 1.508(3) . y
C23 C24 1.372(3) . y
C24 C25 1.382(3) . y
C25 C26 1.395(3) . y
C26 C28 1.504(3) . y
C30 O2 1.224(2) . y
C30 N3 1.358(3) . y
C31 C32 1.401(3) . y
C31 C36 1.403(3) . y
C31 N3 1.445(3) . y
C32 C33 1.395(3) . y
C32 C37 1.506(3) . y
C33 C34 1.376(3) . y
C34 C35 1.372(3) . y
C35 C36 1.396(3) . y
C36 C38 1.500(3) . y
C1' O1' 1.230(3) . y
C1' N1' 1.386(3) . y
C1' C2' 1.460(3) . y
C2' C3' 1.392(3) . y
C2' C7' 1.399(3) . y
C3' C4' 1.376(4) . y
C4' C5' 1.392(3) . y
C5' C6' 1.385(3) . y
C6' C7' 1.397(3) . y
C7' C8' 1.461(3) . y
C8' C20' 1.357(3) . y
C8' N1' 1.437(3) . y
C11' C16' 1.394(3) . y
C11' C12' 1.401(3) . y
C11' N1' 1.431(3) . y
C12' C13' 1.377(4) . y
C12' C17' 1.507(4) . y
C13' C14' 1.371(4) . y
C14' C15' 1.386(4) . y
C15' C16' 1.403(4) . y
C16' C18' 1.506(4) . y
C20' N2' 1.371(3) . y
C20' C30' 1.518(3) . y
C21' C26' 1.398(3) . y
C21' C22' 1.402(3) . y
C21' N2' 1.424(3) . y
C22' C23' 1.388(3) . y
C22' C27' 1.497(3) . y
C23' C24' 1.370(3) . y
C24' C25' 1.382(4) . y
C25' C26' 1.402(3) . y
C26' C28' 1.503(3) . y
C30' O2' 1.227(2) . y
C30' N3' 1.357(3) . y
C31' C36' 1.397(3) . y
C31' C32' 1.404(3) . y
C31' N3' 1.435(3) . y
C32' C33' 1.397(3) . y
C32' C37' 1.501(3) . y
C33' C34' 1.376(3) . y
C34' C35' 1.376(3) . y
C35' C36' 1.392(3) . y
C36' C38' 1.505(3) . y
C96 C97 1.496(9) . ?
C97 O99 1.375(6) . ?
O99 C98 1.442(9) . ?
C98 C99 1.500(9) . ?
C96' C97' 1.477(14) . ?
C97' O99' 1.452(11) . ?
O99' C98' 1.503(14) . ?
C98' C99' 1.373(16) . ?
